data_4518463
loop_
_publ_author_name
'Dang, Hang T.'
'Nguyen, Viet D.'
'Haug, Graham C.'
'Vuong, Ngan T. H.'
'Arman, Hadi D.'
'Larionov, Oleg V.'

_publ_section_title
;
 Z-Selective Dienylation Enables Stereodivergent Construction of Dienes
 and Unravels a Ligand-Driven Mechanistic Dichotomy
;
_journal_name_full 'ACS Catalysis'
_journal_page_first 1042
_journal_page_last 1052
_journal_paper_doi 10.1021/acscatal.0c05574
_journal_year 2021
_chemical_absolute_configuration unk
_chemical_formula_moiety 'C11 H9 N'
_chemical_formula_sum 'C11 H9 N'
_chemical_formula_weight 155.19
_space_group_crystal_system orthorhombic
_space_group_IT_number 19
_space_group_name_Hall 'P 2ac 2ab'
_space_group_name_H-M_alt 'P 21 21 21'
_atom_sites_solution_hydrogens geom
_audit_creation_date 2020-07-31
_audit_creation_method
;
Olex2 1.3
(compiled 2020.07.16 svn.r6f6c53a7 for OlexSys, GUI svn.r6139)
;
_cell_angle_alpha 90
_cell_angle_beta 90
_cell_angle_gamma 90
_cell_formula_units_Z 4
_cell_length_a 4.6608(2)
_cell_length_b 8.0082(3)
_cell_length_c 22.8683(9)
_cell_measurement_reflns_used 2997
_cell_measurement_temperature 98(2)
_cell_measurement_theta_max 27.8460
_cell_measurement_theta_min 2.6820
_cell_volume 853.55(6)
_computing_cell_refinement 'CrysAlisPro 1.171.39.28e (Rigaku OD, 2015)'
_computing_data_collection 'CrysAlisPro 1.171.39.28e (Rigaku OD, 2015)'
_computing_data_reduction 'CrysAlisPro 1.171.39.28e (Rigaku OD, 2015)'
_computing_molecular_graphics 'Olex2 1.3 (Dolomanov et al., 2009)'
_computing_publication_material 'Olex2 1.3 (Dolomanov et al., 2009)'
_computing_structure_refinement 'SHELXL 2014/7 (Sheldrick, 2015)'
_computing_structure_solution 'ShelXT (Sheldrick, 2015)'
_diffrn_ambient_temperature 98(2)
_diffrn_detector 'CCD plate'
_diffrn_measured_fraction_theta_full 0.999
_diffrn_measured_fraction_theta_max 0.999
_diffrn_measurement_details
;
List of Runs (angles in degrees, time in seconds):

  # Type    Start    End  Width  t~exp~   \w     \q     \k     \f   Frames
--------------------------------------------------------------------------
  1  \w    -97.00  24.00   1.00    5.00    --   -7.60 -66.00-161.00  121
  2  \w    -32.00  82.00   1.00    5.00    --   -7.60  38.00  60.00  114
  3  \w    -32.00  -4.00   1.00    5.00    --   -7.60  38.00-180.00   28
  4  \w    -40.00  82.00   1.00    5.00    --   -7.60  72.00 -90.00  122
;
_diffrn_measurement_device 'four-circle diffractometer'
_diffrn_measurement_device_type 'XtaLAB AFC12 (RCD3): Kappa single'
_diffrn_measurement_method '\w scans'
_diffrn_orient_matrix_type 'CrysAlisPro convention (1999,Acta A55,543-557)'
_diffrn_orient_matrix_UB_11 -0.0173808000
_diffrn_orient_matrix_UB_12 -0.0042598000
_diffrn_orient_matrix_UB_13 0.0307695000
_diffrn_orient_matrix_UB_21 -0.0975041000
_diffrn_orient_matrix_UB_22 -0.0672939000
_diffrn_orient_matrix_UB_23 -0.0034240000
_diffrn_orient_matrix_UB_31 0.1156204000
_diffrn_orient_matrix_UB_32 -0.0574193000
_diffrn_orient_matrix_UB_33 0.0017277000
_diffrn_radiation_monochromator graphite
_diffrn_radiation_probe x-ray
_diffrn_radiation_type 'Mo K\a'
_diffrn_radiation_wavelength 0.71073
_diffrn_reflns_av_R_equivalents 0.0339
_diffrn_reflns_av_unetI/netI 0.0224
_diffrn_reflns_Laue_measured_fraction_full 0.999
_diffrn_reflns_Laue_measured_fraction_max 0.999
_diffrn_reflns_limit_h_max 5
_diffrn_reflns_limit_h_min -5
_diffrn_reflns_limit_k_max 9
_diffrn_reflns_limit_k_min -9
_diffrn_reflns_limit_l_max 28
_diffrn_reflns_limit_l_min -22
_diffrn_reflns_number 9550
_diffrn_reflns_point_group_measured_fraction_full 0.999
_diffrn_reflns_point_group_measured_fraction_max 0.999
_diffrn_reflns_theta_full 25.242
_diffrn_reflns_theta_max 25.981
_diffrn_reflns_theta_min 2.695
_diffrn_source 'fine-focus sealed X-ray tube'
_diffrn_source_type 'Enhance (Mo) X-ray Source'
_exptl_absorpt_coefficient_mu 0.071
_exptl_absorpt_correction_T_max 1.00000
_exptl_absorpt_correction_T_min 0.98685
_exptl_absorpt_correction_type multi-scan
_exptl_absorpt_process_details
;
CrysAlisPro 1.171.39.28e (Rigaku Oxford Diffraction, 2015)
Empirical absorption correction using spherical harmonics,
 implemented in SCALE3 ABSPACK scaling algorithm.
;
_exptl_crystal_colour 'clear colourless'
_exptl_crystal_colour_lustre clear
_exptl_crystal_colour_primary colourless
_exptl_crystal_density_diffrn 1.208
_exptl_crystal_description plate
_exptl_crystal_F_000 328
_exptl_crystal_size_max 0.47
_exptl_crystal_size_mid 0.33
_exptl_crystal_size_min 0.1
_refine_diff_density_max 0.160
_refine_diff_density_min -0.149
_refine_diff_density_rms 0.034
_refine_ls_abs_structure_details
;
 Flack x determined using 607 quotients [(I+)-(I-)]/[(I+)+(I-)]
 (Parsons, Flack and Wagner, Acta Cryst. B69 (2013) 249-259).
;
_refine_ls_extinction_method none
_refine_ls_goodness_of_fit_ref 1.218
_refine_ls_hydrogen_treatment constr
_refine_ls_matrix_type full
_refine_ls_number_parameters 109
_refine_ls_number_reflns 1676
_refine_ls_number_restraints 0
_refine_ls_restrained_S_all 1.218
_refine_ls_R_factor_all 0.0392
_refine_ls_R_factor_gt 0.0389
_refine_ls_shift/su_max 0.001
_refine_ls_shift/su_mean 0.000
_refine_ls_structure_factor_coef Fsqd
_refine_ls_weighting_details 'w=1/[\s^2^(Fo^2^)+(0.0246P)^2^+0.2576P] where P=(Fo^2^+2Fc^2^)/3'
_refine_ls_weighting_scheme calc
_refine_ls_wR_factor_gt 0.0839
_refine_ls_wR_factor_ref 0.0841
_reflns_Friedel_coverage 0.643
_reflns_Friedel_fraction_full 1.000
_reflns_Friedel_fraction_max 1.000
_reflns_number_gt 1668
_reflns_number_total 1676
_reflns_threshold_expression 'I > 2\s(I)'
_cod_data_source_file cs0c05574_si_002.cif
_cod_data_source_block cd1752
_cod_database_code 4518463
_shelx_shelxl_version_number 2014/7
_chemical_oxdiff_formula N1C9H10
_shelx_space_group_comment
;
The symmetry employed for this shelxl refinement is uniquely defined
by the following loop, which should always be used as a source of
symmetry information in preference to the above space-group names.
They are only intended as comments.
;
_shelx_estimated_absorpt_t_max 0.993
_shelx_estimated_absorpt_t_min 0.967
_reflns_odcompleteness_completeness 99.81
_reflns_odcompleteness_iscentric 1
_reflns_odcompleteness_theta 26.32
_olex2_refinement_description
;
1. Fixed Uiso
 At 1.2 times of:
  All C(H) groups, All C(H,H) groups
2.a Aromatic/amide H refined with riding coordinates:
 C6(H6), C5(H5), C3(H3), C8(H8), C9(H9), C2(H2), C10(H10)
2.b X=CH2 refined with riding coordinates:
 C11(H11A,H11B)
;
_olex2_exptl_crystal_mounting_method 'nylon loop'
_olex2_submission_special_instructions 'No special instructions were received'
_oxdiff_exptl_absorpt_empirical_details
;
Empirical correction (ABSPACK) includes:
- Absorption correction using spherical harmonics
- Frame scaling
;
_oxdiff_exptl_absorpt_empirical_full_max 1.053
_oxdiff_exptl_absorpt_empirical_full_min 0.931

loop_
_space_group_symop_operation_xyz
'x, y, z'
'-x+1/2, -y, z+1/2'
'-x, y+1/2, -z+1/2'
'x+1/2, -y+1/2, -z'

loop_
_atom_site_label
_atom_site_type_symbol
_atom_site_fract_x
_atom_site_fract_y
_atom_site_fract_z
_atom_site_U_iso_or_equiv
_atom_site_adp_type
_atom_site_occupancy
_atom_site_site_symmetry_order
_atom_site_calc_flag
_atom_site_refinement_flags_posn
_atom_site_refinement_flags_adp
_atom_site_refinement_flags_occupancy
_atom_site_disorder_assembly
_atom_site_disorder_group
N1 N -0.0084(4) 0.3715(2) 0.78780(8) 0.0274(4) Uani 1 1 d . . . . .
C4 C 0.7505(4) 0.3686(3) 0.61044(8) 0.0164(4) Uani 1 1 d . . . . .
C1 C 0.3502(4) 0.3688(3) 0.70137(8) 0.0170(4) Uani 1 1 d . . . . .
C6 C 0.4759(4) 0.2190(3) 0.68364(8) 0.0183(4) Uani 1 1 d . . . . .
H6 H 0.4232 0.1168 0.7018 0.022 Uiso 1 1 calc R U . . .
C5 C 0.6775(4) 0.2204(3) 0.63945(8) 0.0177(5) Uani 1 1 d . . . . .
H5 H 0.7685 0.1190 0.6285 0.021 Uiso 1 1 calc R U . . .
C3 C 0.6242(4) 0.5176(2) 0.62934(9) 0.0179(4) Uani 1 1 d . . . . .
H3 H 0.6761 0.6197 0.6110 0.021 Uiso 1 1 calc R U . . .
C8 C 0.9592(4) 0.3612(3) 0.56200(8) 0.0190(4) Uani 1 1 d . . . . .
H8 H 1.1197 0.2899 0.5676 0.023 Uiso 1 1 calc R U . . .
C9 C 0.9491(4) 0.4432(2) 0.51112(9) 0.0186(4) Uani 1 1 d . . . . .
H9 H 1.1068 0.4257 0.4855 0.022 Uiso 1 1 calc R U . . .
C2 C 0.4251(4) 0.5189(3) 0.67420(9) 0.0189(4) Uani 1 1 d . . . . .
H2 H 0.3401 0.6209 0.6864 0.023 Uiso 1 1 calc R U . . .
C10 C 0.7275(5) 0.5555(3) 0.49003(9) 0.0205(5) Uani 1 1 d . . . . .
H10 H 0.5701 0.5797 0.5150 0.025 Uiso 1 1 calc R U . . .
C7 C 0.1471(5) 0.3701(3) 0.74920(9) 0.0206(5) Uani 1 1 d . . . . .
C11 C 0.7344(5) 0.6262(3) 0.43740(10) 0.0272(5) Uani 1 1 d . . . . .
H11A H 0.8895 0.6039 0.4116 0.033 Uiso 1 1 calc R U . . .
H11B H 0.5841 0.6989 0.4256 0.033 Uiso 1 1 calc R U . . .

loop_
_atom_site_aniso_label
_atom_site_aniso_U_11
_atom_site_aniso_U_22
_atom_site_aniso_U_33
_atom_site_aniso_U_23
_atom_site_aniso_U_13
_atom_site_aniso_U_12
N1 0.0301(10) 0.0250(9) 0.0270(10) -0.0035(9) 0.0081(9) -0.0045(9)
C4 0.0141(9) 0.0199(9) 0.0152(9) -0.0009(9) -0.0049(8) 0.0006(9)
C1 0.0150(9) 0.0221(10) 0.0140(9) -0.0014(9) -0.0024(8) -0.0012(9)
C6 0.0206(10) 0.0176(9) 0.0166(10) 0.0034(8) -0.0039(9) -0.0031(8)
C5 0.0211(11) 0.0154(10) 0.0165(10) -0.0017(8) -0.0041(9) 0.0037(8)
C3 0.0193(10) 0.0148(10) 0.0196(10) 0.0007(8) -0.0016(8) -0.0032(8)
C8 0.0147(9) 0.0191(9) 0.0232(10) -0.0038(9) -0.0009(9) 0.0000(9)
C9 0.0142(9) 0.0191(9) 0.0224(10) -0.0043(9) 0.0019(9) -0.0022(8)
C2 0.0190(10) 0.0181(10) 0.0197(10) -0.0029(8) -0.0033(9) 0.0023(8)
C10 0.0196(10) 0.0198(10) 0.0222(10) -0.0052(9) 0.0006(9) -0.0014(8)
C7 0.0204(10) 0.0195(10) 0.0220(11) -0.0011(9) -0.0018(9) -0.0023(10)
C11 0.0309(12) 0.0230(10) 0.0277(11) 0.0000(10) -0.0014(10) 0.0022(11)

loop_
_atom_type_symbol
_atom_type_description
_atom_type_scat_dispersion_real
_atom_type_scat_dispersion_imag
_atom_type_scat_source
C C 0.0033 0.0016 'International Tables Vol C Tables 4.2.6.8 and 6.1.1.4'
H H 0.0000 0.0000 'International Tables Vol C Tables 4.2.6.8 and 6.1.1.4'
N N 0.0061 0.0033 'International Tables Vol C Tables 4.2.6.8 and 6.1.1.4'

loop_
_geom_angle_atom_site_label_1
_geom_angle_atom_site_label_2
_geom_angle_atom_site_label_3
_geom_angle
_geom_angle_site_symmetry_1
_geom_angle_site_symmetry_3
_geom_angle_publ_flag
C5 C4 C8 118.80(18) . . ?
C3 C4 C5 118.28(18) . . ?
C3 C4 C8 122.92(18) . . ?
C6 C1 C2 120.36(17) . . ?
C6 C1 C7 120.06(18) . . ?
C2 C1 C7 119.55(18) . . ?
C1 C6 H6 120.3 . . ?
C5 C6 C1 119.44(18) . . ?
C5 C6 H6 120.3 . . ?
C4 C5 H5 119.4 . . ?
C6 C5 C4 121.27(19) . . ?
C6 C5 H5 119.4 . . ?
C4 C3 H3 119.4 . . ?
C2 C3 C4 121.20(18) . . ?
C2 C3 H3 119.4 . . ?
C4 C8 H8 116.2 . . ?
C9 C8 C4 127.63(19) . . ?
C9 C8 H8 116.2 . . ?
C8 C9 H9 115.9 . . ?
C8 C9 C10 128.20(19) . . ?
C10 C9 H9 115.9 . . ?
C1 C2 H2 120.3 . . ?
C3 C2 C1 119.38(18) . . ?
C3 C2 H2 120.3 . . ?
C9 C10 H10 118.4 . . ?
C11 C10 C9 123.2(2) . . ?
C11 C10 H10 118.4 . . ?
N1 C7 C1 178.5(2) . . ?
C10 C11 H11A 120.0 . . ?
C10 C11 H11B 120.0 . . ?
H11A C11 H11B 120.0 . . ?

loop_
_geom_bond_atom_site_label_1
_geom_bond_atom_site_label_2
_geom_bond_distance
_geom_bond_site_symmetry_2
_geom_bond_publ_flag
N1 C7 1.142(3) . ?
C4 C5 1.402(3) . ?
C4 C3 1.399(3) . ?
C4 C8 1.475(3) . ?
C1 C6 1.395(3) . ?
C1 C2 1.398(3) . ?
C1 C7 1.447(3) . ?
C6 H6 0.9500 . ?
C6 C5 1.380(3) . ?
C5 H5 0.9500 . ?
C3 H3 0.9500 . ?
C3 C2 1.383(3) . ?
C8 H8 0.9500 . ?
C8 C9 1.337(3) . ?
C9 H9 0.9500 . ?
C9 C10 1.452(3) . ?
C2 H2 0.9500 . ?
C10 H10 0.9500 . ?
C10 C11 1.330(3) . ?
C11 H11A 0.9500 . ?
C11 H11B 0.9500 . ?

loop_
_geom_torsion_atom_site_label_1
_geom_torsion_atom_site_label_2
_geom_torsion_atom_site_label_3
_geom_torsion_atom_site_label_4
_geom_torsion
_geom_torsion_site_symmetry_1
_geom_torsion_site_symmetry_2
_geom_torsion_site_symmetry_3
_geom_torsion_site_symmetry_4
_geom_torsion_publ_flag
C4 C3 C2 C1 0.4(3) . . . . ?
C4 C8 C9 C10 -2.0(4) . . . . ?
C1 C6 C5 C4 -2.5(3) . . . . ?
C6 C1 C2 C3 0.3(3) . . . . ?
C5 C4 C3 C2 -2.1(3) . . . . ?
C5 C4 C8 C9 139.2(2) . . . . ?
C3 C4 C5 C6 3.1(3) . . . . ?
C3 C4 C8 C9 -41.7(3) . . . . ?
C8 C4 C5 C6 -177.66(18) . . . . ?
C8 C4 C3 C2 178.76(19) . . . . ?
C8 C9 C10 C11 -177.5(2) . . . . ?
C2 C1 C6 C5 0.7(3) . . . . ?
C7 C1 C6 C5 -177.55(18) . . . . ?
C7 C1 C2 C3 178.58(18) . . . . ?
